data_4062733
_publ_section_title
;
  Synthesis of the first Family of
Rhodium(I) Perfluoroalkyl Complexes
from Rhodium(I) Fluoro Complexes
;
_journal_name_full Organometallics
_journal_paper_doi 10.1021/om049592a
_journal_year 2004
_chemical_formula_sum 'C38 H35 Cl2 F3 N2 O2 P Rh'
_chemical_formula_weight 813.46
_space_group_IT_number 14
_symmetry_cell_setting monoclinic
_symmetry_space_group_name_Hall '-P 2ybc'
_symmetry_space_group_name_H-M 'P 1 21/c 1'
_cell_angle_alpha 90.00
_cell_angle_beta 103.809(1)
_cell_angle_gamma 90.00
_cell_formula_units_Z 4
_cell_length_a 17.8190(8)
_cell_length_b 9.5009(5)
_cell_length_c 21.6317(10)
_cell_measurement_temperature 100(2)
_cell_volume 3556.3(3)
_diffrn_ambient_temperature 100(2)
_exptl_crystal_density_diffrn 1.519
_cod_depositor_comments
;
The following automatic conversions were performed:
'_symmetry_cell_setting' value 'Monoclinic' changed to 'monoclinic'
according to '/home/saulius/struct/CIF-dictionaries/cif_core.dic'
dictionary named 'cif_core.dic' version 2.4.1 from 2010-06-29.

Automatic conversion script
Id: cif_fix_enum 1527 2010-12-29 10:47:43Z saulius 
;
_cod_original_sg_symbol_H-M 'P 21/c'
_cod_database_code 4062733

loop_
_symmetry_equiv_pos_as_xyz
'x, y, z'
'-x, y+1/2, -z+1/2'
'-x, -y, -z'
'x, -y-1/2, z-1/2'

loop_
_atom_site_label
_atom_site_type_symbol
_atom_site_fract_x
_atom_site_fract_y
_atom_site_fract_z
_atom_site_U_iso_or_equiv
_atom_site_adp_type
_atom_site_occupancy
_atom_site_symmetry_multiplicity
_atom_site_calc_flag
_atom_site_refinement_flags
_atom_site_disorder_assembly
_atom_site_disorder_group
Rh1 Rh 0.755210(12) 0.00210(2) 0.525151(10) 0.00999(7) Uani 1 1 d . . .
P1 P 0.79520(4) 0.07264(7) 0.63423(3) 0.00981(14) Uani 1 1 d . . .
F1 F 0.64701(10) -0.1106(2) 0.41492(9) 0.0251(4) Uani 1 1 d . . .
F2 F 0.73156(12) 0.0211(2) 0.38752(9) 0.0267(4) Uani 1 1 d . . .
F3 F 0.76227(11) -0.1875(2) 0.42229(9) 0.0238(4) Uani 1 1 d . . .
N1 N 0.88440(14) 0.1787(3) 0.48672(11) 0.0139(5) Uani 1 1 d . . .
N2 N 0.63905(14) 0.2479(3) 0.47985(12) 0.0152(5) Uani 1 1 d . . .
O1 O 0.78744(12) -0.1924(2) 0.55819(10) 0.0165(4) Uani 1 1 d . . .
O2 O 0.70618(11) -0.1704(2) 0.55233(10) 0.0152(4) Uani 1 1 d . . .
C1 C 0.93439(16) 0.2665(3) 0.46300(13) 0.0141(6) Uani 1 1 d D . .
C2 C 0.90290(18) 0.3438(3) 0.40802(14) 0.0176(6) Uani 1 1 d D . .
C3 C 0.9537(2) 0.4307(3) 0.38571(15) 0.0231(7) Uani 1 1 d D . .
H3 H 0.9348 0.4865 0.3489 0.028 Uiso 1 1 calc R . .
C4 C 1.0310(2) 0.4369(4) 0.41633(16) 0.0262(7) Uani 1 1 d D . .
H4 H 1.0645 0.4964 0.4000 0.031 Uiso 1 1 calc R . .
C5 C 1.06062(19) 0.3577(4) 0.47046(16) 0.0234(7) Uani 1 1 d D . .
H5 H 1.1141 0.3628 0.4906 0.028 Uiso 1 1 calc R . .
C6 C 1.01226(17) 0.2709(3) 0.49546(14) 0.0174(6) Uani 1 1 d D . .
C7 C 1.04159(19) 0.1855(4) 0.55491(16) 0.0250(7) Uani 1 1 d . . .
H7A H 1.0977 0.1968 0.5693 0.030 Uiso 1 1 calc R . .
H7B H 1.0292 0.0860 0.5458 0.030 Uiso 1 1 calc R . .
H7C H 1.0170 0.2181 0.5883 0.030 Uiso 1 1 calc R . .
C8 C 0.8197(2) 0.3275(4) 0.37310(16) 0.0254(7) Uani 1 1 d . . .
H8A H 0.8059 0.4016 0.3409 0.031 Uiso 1 1 calc R . .
H8B H 0.7867 0.3350 0.4033 0.031 Uiso 1 1 calc R . .
H8C H 0.8121 0.2351 0.3523 0.031 Uiso 1 1 calc R . .
C9 C 0.83786(16) 0.1117(3) 0.50230(13) 0.0115(5) Uani 1 1 d . . .
C10 C 0.72296(17) -0.0717(3) 0.43352(14) 0.0150(6) Uani 1 1 d . . .
C11 C 0.58199(17) 0.3485(3) 0.45510(14) 0.0172(6) Uani 1 1 d D . .
C12 C 0.60409(19) 0.4840(3) 0.44207(15) 0.0204(6) Uani 1 1 d D . .
C13 C 0.5444(2) 0.5784(4) 0.41697(16) 0.0294(8) Uani 1 1 d D . .
H13 H 0.5567 0.6718 0.4072 0.035 Uiso 1 1 calc R . .
C14 C 0.4677(2) 0.5382(4) 0.40604(18) 0.0319(8) Uani 1 1 d D . .
H14 H 0.4281 0.6041 0.3888 0.038 Uiso 1 1 calc R . .
C15 C 0.44817(19) 0.4038(4) 0.41994(17) 0.0281(8) Uani 1 1 d D . .
H15 H 0.3952 0.3779 0.4121 0.034 Uiso 1 1 calc R . .
C16 C 0.50480(18) 0.3056(3) 0.44529(15) 0.0212(6) Uani 1 1 d D . .
C17 C 0.6868(2) 0.5298(3) 0.45428(16) 0.0245(7) Uani 1 1 d . . .
H17A H 0.7202 0.4554 0.4772 0.029 Uiso 1 1 calc R . .
H17B H 0.6940 0.6159 0.4800 0.029 Uiso 1 1 calc R . .
H17C H 0.7002 0.5480 0.4136 0.029 Uiso 1 1 calc R . .
C18 C 0.4855(2) 0.1594(4) 0.46286(18) 0.0289(8) Uani 1 1 d . . .
H18A H 0.4294 0.1503 0.4563 0.035 Uiso 1 1 calc R . .
H18B H 0.5104 0.1416 0.5077 0.035 Uiso 1 1 calc R . .
H18C H 0.5041 0.0910 0.4360 0.035 Uiso 1 1 calc R . .
C19 C 0.68157(16) 0.1573(3) 0.49816(13) 0.0129(5) Uani 1 1 d . . .
C21 C 0.77237(16) 0.2538(3) 0.65085(13) 0.0124(5) Uani 1 1 d D . .
C22 C 0.79168(17) 0.3587(3) 0.61210(14) 0.0164(6) Uani 1 1 d D . .
H22 H 0.8150 0.3334 0.5785 0.020 Uiso 1 1 calc R . .
C23 C 0.77727(18) 0.4993(3) 0.62210(15) 0.0185(6) Uani 1 1 d D . .
H23 H 0.7908 0.5698 0.5955 0.022 Uiso 1 1 calc R . .
C24 C 0.74313(17) 0.5367(3) 0.67085(14) 0.0176(6) Uani 1 1 d D . .
H24 H 0.7332 0.6329 0.6778 0.021 Uiso 1 1 calc R . .
C25 C 0.72333(18) 0.4339(3) 0.70957(15) 0.0200(6) Uani 1 1 d D . .
H25 H 0.6998 0.4599 0.7430 0.024 Uiso 1 1 calc R . .
C26 C 0.73767(17) 0.2927(3) 0.69978(14) 0.0154(6) Uani 1 1 d D . .
H26 H 0.7239 0.2226 0.7264 0.018 Uiso 1 1 calc R . .
C31 C 0.89949(16) 0.0626(3) 0.66557(13) 0.0116(5) Uani 1 1 d D . .
C32 C 0.94008(17) -0.0475(3) 0.64592(13) 0.0148(6) Uani 1 1 d D . .
H32 H 0.9136 -0.1134 0.6154 0.018 Uiso 1 1 calc R . .
C33 C 1.01895(17) -0.0612(3) 0.67076(14) 0.0186(6) Uani 1 1 d D . .
H33 H 1.0461 -0.1366 0.6572 0.022 Uiso 1 1 calc R . .
C34 C 1.05854(18) 0.0344(3) 0.71537(15) 0.0197(6) Uani 1 1 d D . .
H34 H 1.1126 0.0244 0.7323 0.024 Uiso 1 1 calc R . .
C35 C 1.01869(17) 0.1443(3) 0.73503(15) 0.0203(6) Uani 1 1 d D . .
H35 H 1.0455 0.2100 0.7655 0.024 Uiso 1 1 calc R . .
C36 C 0.93985(17) 0.1585(3) 0.71034(14) 0.0177(6) Uani 1 1 d D . .
H36 H 0.9129 0.2342 0.7240 0.021 Uiso 1 1 calc R . .
C41 C 0.75541(16) -0.0347(3) 0.68844(13) 0.0116(5) Uani 1 1 d D . .
C42 C 0.67555(17) -0.0504(3) 0.67642(14) 0.0176(6) Uani 1 1 d D . .
H42 H 0.6433 -0.0069 0.6401 0.021 Uiso 1 1 calc R . .
C43 C 0.64274(18) -0.1293(3) 0.71734(15) 0.0210(6) Uani 1 1 d D . .
H43 H 0.5882 -0.1396 0.7089 0.025 Uiso 1 1 calc R . .
C44 C 0.68953(19) -0.1929(3) 0.77045(15) 0.0214(7) Uani 1 1 d D . .
H44 H 0.6671 -0.2456 0.7988 0.026 Uiso 1 1 calc R . .
C45 C 0.76895(19) -0.1796(3) 0.78213(14) 0.0198(6) Uani 1 1 d D . .
H45 H 0.8010 -0.2241 0.8182 0.024 Uiso 1 1 calc R . .
C46 C 0.80218(17) -0.1010(3) 0.74118(13) 0.0157(6) Uani 1 1 d D . .
H46 H 0.8568 -0.0928 0.7492 0.019 Uiso 1 1 calc R . .
C99 C 0.5479(3) 0.1339(5) 0.78500(18) 0.0403(10) Uani 1 1 d . . .
H99A H 0.5106 0.1171 0.8117 0.048 Uiso 1 1 calc R . .
H99B H 0.5828 0.0516 0.7896 0.048 Uiso 1 1 calc R . .
Cl1 Cl 0.49711(7) 0.14904(16) 0.70503(5) 0.0567(3) Uani 1 1 d . . .
Cl2 Cl 0.60186(10) 0.28386(19) 0.81215(6) 0.0792(5) Uani 1 1 d . . .

loop_
_atom_site_aniso_label
_atom_site_aniso_U_11
_atom_site_aniso_U_22
_atom_site_aniso_U_33
_atom_site_aniso_U_23
_atom_site_aniso_U_13
_atom_site_aniso_U_12
Rh1 0.01058(11) 0.00815(11) 0.01069(11) -0.00006(8) 0.00145(8) -0.00048(8)
P1 0.0112(3) 0.0077(3) 0.0101(3) 0.0001(3) 0.0017(3) -0.0002(2)
F1 0.0185(9) 0.0320(11) 0.0212(9) -0.0063(8) -0.0022(7) -0.0075(8)
F2 0.0414(12) 0.0222(10) 0.0145(9) 0.0027(7) 0.0026(8) -0.0090(8)
F3 0.0288(10) 0.0215(10) 0.0213(9) -0.0084(8) 0.0067(8) 0.0012(8)
N1 0.0147(12) 0.0134(12) 0.0130(11) 0.0001(9) 0.0019(9) 0.0002(9)
N2 0.0146(12) 0.0146(12) 0.0148(12) -0.0002(10) 0.0001(10) -0.0011(10)
O1 0.0130(10) 0.0105(10) 0.0247(11) 0.0015(8) 0.0022(8) 0.0007(8)
O2 0.0117(9) 0.0118(10) 0.0213(11) 0.0029(8) 0.0025(8) -0.0022(8)
C1 0.0167(14) 0.0127(13) 0.0152(13) -0.0036(11) 0.0082(11) -0.0022(11)
C2 0.0216(15) 0.0166(15) 0.0163(14) -0.0031(11) 0.0076(12) -0.0020(12)
C3 0.0346(18) 0.0185(16) 0.0187(15) -0.0001(12) 0.0114(14) -0.0019(14)
C4 0.0296(18) 0.0227(17) 0.0321(18) -0.0026(14) 0.0192(15) -0.0102(14)
C5 0.0203(15) 0.0237(17) 0.0292(17) -0.0062(14) 0.0120(13) -0.0055(13)
C6 0.0162(15) 0.0185(15) 0.0193(15) -0.0041(12) 0.0078(12) -0.0007(11)
C7 0.0183(15) 0.0296(18) 0.0248(17) 0.0021(14) 0.0009(13) 0.0002(13)
C8 0.0282(17) 0.0258(17) 0.0215(16) 0.0071(13) 0.0045(14) -0.0021(14)
C9 0.0119(13) 0.0120(13) 0.0092(12) -0.0021(10) 0.0000(10) 0.0018(10)
C10 0.0171(14) 0.0144(14) 0.0135(13) -0.0011(11) 0.0036(11) -0.0033(11)
C11 0.0172(14) 0.0166(14) 0.0152(14) 0.0015(11) -0.0013(11) 0.0044(12)
C12 0.0279(16) 0.0131(14) 0.0182(14) -0.0019(12) 0.0011(12) 0.0031(12)
C13 0.041(2) 0.0146(16) 0.0273(18) 0.0020(13) -0.0014(15) 0.0086(14)
C14 0.0329(19) 0.0263(18) 0.0302(18) 0.0006(15) -0.0053(15) 0.0182(15)
C15 0.0178(16) 0.034(2) 0.0284(18) -0.0002(15) -0.0027(13) 0.0082(14)
C16 0.0195(15) 0.0215(16) 0.0205(15) -0.0011(13) 0.0009(12) 0.0025(12)
C17 0.0328(18) 0.0124(15) 0.0254(16) 0.0015(12) 0.0012(14) -0.0036(13)
C18 0.0188(16) 0.0274(18) 0.039(2) 0.0057(15) 0.0033(14) -0.0036(14)
C19 0.0119(13) 0.0116(13) 0.0142(13) -0.0008(11) 0.0011(11) -0.0025(10)
C21 0.0115(13) 0.0098(13) 0.0140(13) -0.0005(10) -0.0006(10) 0.0015(10)
C22 0.0172(14) 0.0138(14) 0.0185(14) -0.0010(11) 0.0049(12) 0.0001(11)
C23 0.0214(15) 0.0123(14) 0.0199(14) 0.0009(12) 0.0011(12) -0.0011(12)
C24 0.0159(14) 0.0093(13) 0.0236(15) -0.0049(11) -0.0032(12) 0.0041(10)
C25 0.0197(15) 0.0199(16) 0.0211(15) -0.0066(12) 0.0065(12) 0.0012(12)
C26 0.0171(14) 0.0150(14) 0.0143(13) -0.0003(11) 0.0043(11) -0.0001(11)
C31 0.0106(12) 0.0123(13) 0.0108(12) 0.0034(10) 0.0004(10) -0.0001(10)
C32 0.0177(14) 0.0138(13) 0.0119(13) 0.0000(11) 0.0015(11) 0.0008(11)
C33 0.0177(15) 0.0182(15) 0.0192(14) 0.0024(12) 0.0033(12) 0.0069(12)
C34 0.0125(14) 0.0222(16) 0.0228(15) 0.0028(12) 0.0013(12) 0.0009(11)
C35 0.0173(15) 0.0209(16) 0.0198(15) -0.0066(12) -0.0015(12) -0.0062(12)
C36 0.0186(15) 0.0140(14) 0.0197(15) -0.0042(12) 0.0032(12) -0.0004(11)
C41 0.0177(14) 0.0082(12) 0.0100(12) -0.0017(10) 0.0055(11) -0.0008(10)
C42 0.0174(14) 0.0172(14) 0.0178(14) 0.0016(12) 0.0033(12) -0.0002(11)
C43 0.0189(15) 0.0223(16) 0.0241(16) -0.0025(13) 0.0094(13) -0.0024(12)
C44 0.0330(18) 0.0162(15) 0.0192(15) 0.0000(12) 0.0145(13) -0.0038(13)
C45 0.0300(17) 0.0165(15) 0.0113(13) 0.0009(11) 0.0020(12) -0.0002(13)
C46 0.0180(14) 0.0155(14) 0.0126(13) -0.0020(11) 0.0015(11) -0.0003(11)
C99 0.046(2) 0.044(2) 0.0270(19) 0.0000(17) 0.0006(17) 0.0116(19)
Cl1 0.0518(7) 0.0822(9) 0.0294(5) 0.0007(5) -0.0034(5) 0.0258(6)
Cl2 0.0966(11) 0.1025(12) 0.0482(7) -0.0205(8) 0.0364(7) -0.0575(10)

loop_
_geom_bond_atom_site_label_1
_geom_bond_atom_site_label_2
_geom_bond_distance
_geom_bond_site_symmetry_2
_geom_bond_publ_flag
Rh1 C9 1.961(3) . ?
Rh1 C19 1.968(3) . ?
Rh1 O2 2.010(2) . ?
Rh1 O1 2.015(2) . ?
Rh1 C10 2.051(3) . ?
Rh1 P1 2.3920(7) . ?
P1 C41 1.821(3) . ?
P1 C31 1.822(3) . ?
P1 C21 1.824(3) . ?
F1 C10 1.368(3) . ?
F2 C10 1.365(3) . ?
F3 C10 1.357(3) . ?
N1 C9 1.158(4) . ?
N1 C1 1.404(4) . ?
N2 C19 1.152(4) . ?
N2 C11 1.405(4) . ?
O1 O2 1.438(3) . ?
C1 C2 1.397(4) . ?
C1 C6 1.398(4) . ?
C2 C3 1.393(4) . ?
C2 C8 1.503(4) . ?
C3 C4 1.381(5) . ?
C4 C5 1.385(5) . ?
C5 C6 1.392(4) . ?
C6 C7 1.505(4) . ?
C11 C12 1.394(4) . ?
C11 C16 1.402(4) . ?
C12 C13 1.398(4) . ?
C12 C17 1.498(5) . ?
C13 C14 1.384(5) . ?
C14 C15 1.375(5) . ?
C15 C16 1.388(4) . ?
C16 C18 1.501(5) . ?
C21 C22 1.397(4) . ?
C21 C26 1.397(4) . ?
C22 C23 1.387(4) . ?
C23 C24 1.384(4) . ?
C24 C25 1.386(4) . ?
C25 C26 1.391(4) . ?
C31 C32 1.395(4) . ?
C31 C36 1.397(4) . ?
C32 C33 1.386(4) . ?
C33 C34 1.389(4) . ?
C34 C35 1.386(4) . ?
C35 C36 1.385(4) . ?
C41 C42 1.392(4) . ?
C41 C46 1.393(4) . ?
C42 C43 1.391(4) . ?
C43 C44 1.387(4) . ?
C44 C45 1.383(4) . ?
C45 C46 1.394(4) . ?
C99 Cl2 1.741(5) . ?
C99 Cl1 1.756(4) . ?
